data_2210726
loop_
_publ_author_name
'Guang-Quan Mei'
'Ke-Long Huang'
'Hai-Ping Huang'

_publ_section_title
;
 \m-3,3'-Bisacetylacetonato-bis[(1,10-phenanthroline)palladium(II)]
 bis(hexafluorophosphate) acetonitrile solvate
;
_journal_coeditor_code NG2095
_journal_issue 10
_journal_name_full 'Acta Crystallographica Section E'
_journal_page_first m2743
_journal_page_last m2744
_journal_paper_doi 10.1107/S1600536806039092
_journal_volume 62
_journal_year 2006
_chemical_formula_iupac '[Pd2 (C10 H12 O4) (C12 H8 N2)2] (P1 F6)2 , C2 H3 N'
_chemical_formula_moiety 'C34 H28 N4 O4 Pd2 2+ , 2F6 P - , C2 H3 N'
_chemical_formula_sum 'C36 H31 F12 N5 O4 P2 Pd2'
_chemical_formula_weight 1100.40
_chemical_name_systematic
;
\m-3,3'-Bisacetylacetonato-bis[(1,10-phenanthroline)palladium(II)]
hexafluorophosphate acetonitrile solvate
;
_space_group_IT_number 43
_symmetry_cell_setting orthorhombic
_symmetry_space_group_name_Hall 'F 2 -2d'
_symmetry_space_group_name_H-M 'F d d 2'
_atom_sites_solution_hydrogens geom
_atom_sites_solution_primary direct
_atom_sites_solution_secondary difmap
_audit_creation_method SHELXL97
_cell_angle_alpha 90.00
_cell_angle_beta 90.00
_cell_angle_gamma 90.00
_cell_formula_units_Z 16
_cell_length_a 22.321(5)
_cell_length_b 47.887(10)
_cell_length_c 15.392(3)
_cell_measurement_reflns_used 3854
_cell_measurement_temperature 298(2)
_cell_measurement_theta_max 27.50
_cell_measurement_theta_min 1.66
_cell_volume 16452(6)
_computing_cell_refinement 'SAINT-Plus (Bruker, 2001)'
_computing_data_collection 'SMART (Bruker, 2001)'
_computing_data_reduction SAINT-Plus
_computing_molecular_graphics 'PLATON (Spek, 2003)'
_computing_publication_material PLATON
_computing_structure_refinement 'SHELXL97 (Sheldrick, 1997)'
_computing_structure_solution 'SHELXS97 (Sheldrick, 1997)'
_diffrn_ambient_temperature 298(2)
_diffrn_measured_fraction_theta_full 0.998
_diffrn_measured_fraction_theta_max 0.998
_diffrn_measurement_device_type 'Bruker SMART APEX CCD area-detector'
_diffrn_measurement_method '\f and \w'
_diffrn_radiation_monochromator graphite
_diffrn_radiation_source 'sealed tube'
_diffrn_radiation_type MoK\a
_diffrn_radiation_wavelength 0.71073
_diffrn_reflns_av_R_equivalents 0.0327
_diffrn_reflns_av_sigmaI/netI 0.0379
_diffrn_reflns_limit_h_max 28
_diffrn_reflns_limit_h_min -28
_diffrn_reflns_limit_k_max 61
_diffrn_reflns_limit_k_min -61
_diffrn_reflns_limit_l_max 19
_diffrn_reflns_limit_l_min -19
_diffrn_reflns_number 36699
_diffrn_reflns_theta_full 27.00
_diffrn_reflns_theta_max 27.00
_diffrn_reflns_theta_min 1.66
_diffrn_standards_decay_% <1
_diffrn_standards_interval_count 0
_diffrn_standards_number 0
_exptl_absorpt_coefficient_mu 1.052
_exptl_absorpt_correction_T_max 0.810
_exptl_absorpt_correction_T_min 0.740
_exptl_absorpt_correction_type multi-scan
_exptl_absorpt_process_details '(SADABS; Bruker, 2001)'
_exptl_crystal_colour yellow
_exptl_crystal_density_diffrn 1.777
_exptl_crystal_density_method 'not measured'
_exptl_crystal_description block
_exptl_crystal_F_000 8704
_exptl_crystal_size_max 0.45
_exptl_crystal_size_mid 0.25
_exptl_crystal_size_min 0.20
_refine_diff_density_max 0.746
_refine_diff_density_min -1.320
_refine_ls_abs_structure_details 'Flack (1983), with 4110 Friedel pairs'
_refine_ls_abs_structure_Flack 0.47(4)
_refine_ls_extinction_method none
_refine_ls_goodness_of_fit_ref 1.018
_refine_ls_hydrogen_treatment constr
_refine_ls_matrix_type full
_refine_ls_number_parameters 557
_refine_ls_number_reflns 8766
_refine_ls_number_restraints 0
_refine_ls_R_factor_all 0.0551
_refine_ls_R_factor_gt 0.0497
_refine_ls_shift/su_max 0.001
_refine_ls_shift/su_mean 0.000
_refine_ls_structure_factor_coef Fsqd
_refine_ls_weighting_details 'calc w = 1/[\s^2^(Fo^2^)+(0.1556P)^2^+1.928P] where P=(Fo^2^+2Fc^2^)/3'
_refine_ls_weighting_scheme calc
_refine_ls_wR_factor_gt 0.1462
_refine_ls_wR_factor_ref 0.1531
_reflns_number_gt 7916
_reflns_number_total 8766
_reflns_threshold_expression I>2\s(I)
_cod_data_source_file ng2095.cif
_cod_data_source_block I
_cod_original_cell_volume 16453(6)
_cod_original_sg_symbol_H-M 'F d d 2 '
_cod_database_code 2210726
_cod_database_fobs_code 2210726

loop_
_symmetry_equiv_pos_as_xyz
'x, y, z'
'-x, -y, z'
'x+1/4, -y+1/4, z+1/4'
'-x+1/4, y+1/4, z+1/4'
'x, y+1/2, z+1/2'
'-x, -y+1/2, z+1/2'
'x+1/4, -y+3/4, z+3/4'
'-x+1/4, y+3/4, z+3/4'
'x+1/2, y, z+1/2'
'-x+1/2, -y, z+1/2'
'x+3/4, -y+1/4, z+3/4'
'-x+3/4, y+1/4, z+3/4'
'x+1/2, y+1/2, z'
'-x+1/2, -y+1/2, z'
'x+3/4, -y+3/4, z+1/4'
'-x+3/4, y+3/4, z+1/4'

loop_
_atom_site_type_symbol
_atom_site_label
_atom_site_fract_x
_atom_site_fract_y
_atom_site_fract_z
_atom_site_U_iso_or_equiv
_atom_site_adp_type
_atom_site_calc_flag
_atom_site_refinement_flags
_atom_site_occupancy
Pd Pd1 -0.04219(2) 0.183220(9) 0.59957(3) 0.05104(13) Uani d . 1
Pd Pd2 0.01663(2) 0.334440(10) 0.39912(3) 0.05373(14) Uani d . 1
C C1 0.0063(4) 0.13020(17) 0.5203(6) 0.0714(19) Uani d . 1
H H1A 0.0285 0.1413 0.4827 0.086 Uiso calc R 1
C C2 0.0096(6) 0.10143(18) 0.5137(6) 0.085(3) Uani d . 1
H H2A 0.0345 0.0933 0.4723 0.102 Uiso calc R 1
C C3 -0.0229(5) 0.08513(18) 0.5666(7) 0.088(3) Uani d . 1
H H3A -0.0208 0.0658 0.5606 0.105 Uiso calc R 1
C C4 -0.0602(4) 0.09669(14) 0.6312(5) 0.068(2) Uani d . 1
C C5 -0.0972(6) 0.0820(2) 0.6929(8) 0.091(3) Uani d . 1
H H5A -0.0974 0.0626 0.6921 0.109 Uiso calc R 1
C C6 -0.1312(4) 0.0953(2) 0.7513(8) 0.089(3) Uani d . 1
H H6A -0.1544 0.0850 0.7898 0.107 Uiso calc R 1
C C7 -0.1324(3) 0.12529(18) 0.7553(5) 0.0662(19) Uani d . 1
C C8 -0.1658(3) 0.1403(2) 0.8149(6) 0.078(2) Uani d . 1
H H8A -0.1894 0.1312 0.8559 0.093 Uiso calc R 1
C C9 -0.1634(3) 0.1690(2) 0.8120(6) 0.079(2) Uani d . 1
H H9A -0.1860 0.1793 0.8513 0.095 Uiso calc R 1
C C10 -0.1281(3) 0.18285(18) 0.7517(5) 0.0667(17) Uani d . 1
H H10A -0.1270 0.2023 0.7515 0.080 Uiso calc R 1
C C11 -0.0969(3) 0.14031(14) 0.6961(4) 0.0549(15) Uani d . 1
C C12 -0.0616(3) 0.12629(14) 0.6348(4) 0.0579(16) Uani d . 1
C C13 0.0861(4) 0.37527(19) 0.5085(6) 0.076(2) Uani d . 1
H H13A 0.1027 0.3600 0.5371 0.091 Uiso calc R 1
C C14 0.1030(5) 0.4028(2) 0.5350(8) 0.090(3) Uani d . 1
H H14A 0.1302 0.4052 0.5802 0.108 Uiso calc R 1
C C15 0.0800(6) 0.4247(2) 0.4951(8) 0.094(3) Uani d . 1
H H15A 0.0912 0.4425 0.5123 0.113 Uiso calc R 1
C C16 0.0393(4) 0.42129(16) 0.4279(6) 0.076(2) Uani d . 1
C C17 0.0106(5) 0.44290(19) 0.3800(8) 0.088(3) Uani d . 1
H H17A 0.0194 0.4614 0.3933 0.106 Uiso calc R 1
C C18 -0.0290(5) 0.43754(19) 0.3158(9) 0.091(3) Uani d . 1
H H18A -0.0470 0.4524 0.2868 0.109 Uiso calc R 1
C C19 -0.0441(4) 0.4092(2) 0.2913(6) 0.074(2) Uani d . 1
C C20 -0.0829(4) 0.4020(2) 0.2246(7) 0.091(3) Uani d . 1
H H20A -0.1016 0.4158 0.1918 0.109 Uiso calc R 1
C C21 -0.0933(4) 0.3743(2) 0.2076(6) 0.079(2) Uani d . 1
H H21A -0.1192 0.3694 0.1629 0.095 Uiso calc R 1
C C22 -0.0658(4) 0.3538(2) 0.2558(5) 0.074(2) Uani d . 1
H H22A -0.0741 0.3352 0.2439 0.089 Uiso calc R 1
C C23 -0.0160(3) 0.38793(15) 0.3370(5) 0.0625(17) Uani d . 1
C C24 0.0240(3) 0.39356(14) 0.4052(5) 0.0608(16) Uani d . 1
C C25 0.0696(4) 0.21944(19) 0.4082(7) 0.083(2) Uani d . 1
H H25A 0.0880 0.2014 0.4024 0.124 Uiso calc R 1
H H25B 0.0994 0.2330 0.4240 0.124 Uiso calc R 1
H H25C 0.0516 0.2247 0.3540 0.124 Uiso calc R 1
C C26 0.0222(3) 0.21824(15) 0.4777(5) 0.0593(15) Uani d . 1
C C27 -0.0071(3) 0.24248(13) 0.5079(5) 0.0587(15) Uani d . 1
C C28 -0.0484(3) 0.24275(15) 0.5756(5) 0.0643(18) Uani d . 1
C C29 -0.0790(5) 0.26948(17) 0.6035(8) 0.088(3) Uani d . 1
H H29A -0.1102 0.2652 0.6443 0.132 Uiso calc R 1
H H29B -0.0960 0.2785 0.5536 0.132 Uiso calc R 1
H H29C -0.0502 0.2816 0.6303 0.132 Uiso calc R 1
C C30 0.0908(5) 0.27633(19) 0.5752(7) 0.085(3) Uani d . 1
H H30A 0.1185 0.2906 0.5923 0.128 Uiso calc R 1
H H30B 0.1125 0.2603 0.5548 0.128 Uiso calc R 1
H H30C 0.0665 0.2711 0.6241 0.128 Uiso calc R 1
C C31 0.0512(3) 0.28719(15) 0.5034(5) 0.0585(14) Uani d . 1
C C32 0.0065(3) 0.26999(13) 0.4655(5) 0.0573(14) Uani d . 1
C C33 -0.0232(3) 0.27698(15) 0.3873(5) 0.0627(16) Uani d . 1
C C34 -0.0621(5) 0.2566(2) 0.3413(8) 0.089(3) Uani d . 1
H H34A -0.0758 0.2646 0.2877 0.133 Uiso calc R 1
H H34B -0.0958 0.2520 0.3772 0.133 Uiso calc R 1
H H34C -0.0396 0.2399 0.3292 0.133 Uiso calc R 1
O O1 0.0124(2) 0.19352(10) 0.5049(4) 0.0624(11) Uani d . 1
O O2 -0.0645(3) 0.22216(10) 0.6240(3) 0.0654(12) Uani d . 1
O O3 0.0633(3) 0.31236(11) 0.4822(4) 0.0644(11) Uani d . 1
O O4 -0.0211(2) 0.30077(11) 0.3491(3) 0.0664(11) Uani d . 1
N N1 -0.0288(3) 0.14215(12) 0.5808(4) 0.0569(12) Uani d . 1
N N2 -0.0958(2) 0.16871(12) 0.6946(4) 0.0574(12) Uani d . 1
N N3 0.0485(3) 0.37098(13) 0.4462(4) 0.0613(14) Uani d . 1
N N4 -0.0273(3) 0.36009(14) 0.3195(4) 0.0601(14) Uani d . 1
P P1 0.2500 0.2500 0.3534(2) 0.0749(7) Uani d S 1
P P2 0.2500 0.2500 0.8827(3) 0.0842(9) Uani d S 1
P P3 0.03805(13) 0.34603(7) 0.75055(17) 0.0892(7) Uani d . 1
F F1 0.2023(4) 0.2569(2) 0.4251(8) 0.138(3) Uani d . 1
F F2 0.2965(5) 0.2436(2) 0.2808(8) 0.156(4) Uani d . 1
F F3 0.2706(4) 0.28087(15) 0.3557(9) 0.145(4) Uani d . 1
F F4 0.2059(3) 0.27549(13) 0.8839(7) 0.121(3) Uani d . 1
F F5 0.2896(4) 0.26500(17) 0.8123(8) 0.138(3) Uani d . 1
F F6 0.2103(4) 0.2353(2) 0.9514(8) 0.147(4) Uani d . 1
F F7 -0.0004(6) 0.3192(2) 0.7490(13) 0.189(6) Uani d . 1
F F8 0.0931(4) 0.3332(2) 0.7005(10) 0.170(4) Uani d . 1
F F9 0.0119(6) 0.3576(4) 0.6691(11) 0.206(7) Uani d . 1
F F10 0.0667(7) 0.3354(3) 0.8352(8) 0.210(6) Uani d . 1
F F11 0.0825(6) 0.3716(2) 0.7565(12) 0.192(6) Uani d . 1
F F12 -0.0120(7) 0.3617(3) 0.7983(13) 0.224(8) Uani d . 1
N N5 0.1322(5) 0.1989(3) 0.6469(8) 0.119(3) Uani d . 1
C C35 0.1750(7) 0.1981(4) 0.6104(12) 0.137(7) Uani d . 1
C C36 0.2353(8) 0.1949(4) 0.5676(16) 0.163(8) Uani d . 1
H H36A 0.2466 0.2123 0.5410 0.245 Uiso calc R 1
H H36B 0.2331 0.1806 0.5240 0.245 Uiso calc R 1
H H36C 0.2646 0.1898 0.6105 0.245 Uiso calc R 1

loop_
_atom_site_aniso_label
_atom_site_aniso_U_11
_atom_site_aniso_U_22
_atom_site_aniso_U_33
_atom_site_aniso_U_12
_atom_site_aniso_U_13
_atom_site_aniso_U_23
Pd1 0.0534(2) 0.0361(2) 0.0636(2) -0.00071(17) -0.00393(19) 0.00563(18)
Pd2 0.0581(2) 0.0448(2) 0.0583(2) -0.00192(19) 0.01555(18) 0.00727(19)
C1 0.091(5) 0.046(4) 0.077(5) 0.011(4) -0.014(4) -0.002(3)
C2 0.129(8) 0.047(4) 0.080(5) 0.012(4) -0.023(5) -0.009(4)
C3 0.127(8) 0.042(4) 0.094(6) 0.005(4) -0.042(6) -0.007(4)
C4 0.078(4) 0.041(3) 0.085(5) -0.010(3) -0.044(4) 0.011(3)
C5 0.110(7) 0.053(4) 0.109(7) -0.025(5) -0.060(7) 0.030(5)
C6 0.074(5) 0.082(6) 0.112(7) -0.032(5) -0.050(5) 0.051(6)
C7 0.049(3) 0.072(4) 0.078(4) -0.012(3) -0.024(3) 0.029(4)
C8 0.051(3) 0.099(6) 0.083(5) -0.017(4) -0.021(3) 0.041(5)
C9 0.056(4) 0.100(7) 0.081(5) 0.001(4) -0.004(3) 0.023(5)
C10 0.052(3) 0.077(5) 0.071(4) 0.007(3) -0.010(3) 0.011(3)
C11 0.046(3) 0.055(3) 0.064(3) -0.009(2) -0.027(2) 0.021(3)
C12 0.063(3) 0.044(3) 0.067(4) -0.009(3) -0.037(3) 0.012(3)
C13 0.094(6) 0.058(4) 0.075(4) -0.009(4) 0.011(4) -0.003(4)
C14 0.103(7) 0.061(5) 0.105(7) -0.014(5) 0.005(5) -0.005(5)
C15 0.107(8) 0.068(5) 0.107(7) -0.025(5) 0.035(6) -0.026(5)
C16 0.087(5) 0.050(4) 0.092(6) 0.002(4) 0.048(4) 0.003(4)
C17 0.107(7) 0.049(4) 0.109(7) 0.002(4) 0.043(6) 0.006(4)
C18 0.093(6) 0.055(5) 0.124(8) 0.023(4) 0.053(6) 0.033(5)
C19 0.066(4) 0.078(5) 0.079(5) 0.008(4) 0.027(4) 0.027(4)
C20 0.080(5) 0.097(7) 0.095(6) 0.018(5) 0.039(5) 0.036(5)
C21 0.067(4) 0.106(7) 0.066(4) 0.004(4) 0.010(3) 0.016(4)
C22 0.065(4) 0.088(6) 0.070(4) -0.008(4) 0.028(3) 0.010(4)
C23 0.063(3) 0.055(4) 0.069(4) 0.006(3) 0.033(3) 0.017(3)
C24 0.067(3) 0.052(3) 0.064(3) 0.001(3) 0.028(3) 0.011(3)
C25 0.080(5) 0.066(5) 0.102(6) -0.004(4) 0.037(5) -0.004(4)
C26 0.056(3) 0.048(3) 0.074(4) 0.000(3) 0.009(3) -0.003(3)
C27 0.061(3) 0.037(3) 0.078(4) 0.001(3) 0.008(3) 0.005(3)
C28 0.070(4) 0.041(3) 0.082(5) 0.004(3) 0.011(3) 0.007(3)
C29 0.104(6) 0.046(4) 0.113(7) 0.014(4) 0.044(6) 0.011(4)
C30 0.096(6) 0.061(5) 0.099(6) 0.000(4) -0.027(5) 0.013(4)
C31 0.062(3) 0.046(3) 0.067(4) 0.000(3) 0.006(3) 0.005(3)
C32 0.062(3) 0.037(3) 0.073(4) -0.001(3) 0.007(3) 0.005(3)
C33 0.059(3) 0.054(4) 0.075(4) -0.008(3) 0.004(3) 0.004(3)
C34 0.092(5) 0.063(5) 0.111(7) -0.014(4) -0.036(5) 0.007(5)
O1 0.067(3) 0.041(2) 0.080(3) 0.002(2) 0.011(2) 0.001(2)
O2 0.079(3) 0.039(2) 0.079(3) 0.007(2) 0.019(2) 0.007(2)
O3 0.069(3) 0.051(3) 0.073(3) -0.008(2) -0.007(2) 0.003(2)
O4 0.079(3) 0.057(3) 0.063(3) -0.007(2) -0.006(2) 0.008(2)
N1 0.066(3) 0.038(3) 0.067(3) 0.001(2) -0.018(2) 0.007(2)
N2 0.051(2) 0.049(3) 0.072(3) 0.001(2) -0.013(2) 0.010(2)
N3 0.061(3) 0.051(3) 0.072(3) -0.002(2) 0.025(3) 0.002(3)
N4 0.054(3) 0.064(4) 0.063(3) 0.001(2) 0.020(2) 0.016(3)
P1 0.0837(16) 0.0578(15) 0.0831(17) -0.0046(13) 0.000 0.000
P2 0.0897(19) 0.0499(15) 0.113(3) -0.0046(14) 0.000 0.000
P3 0.0940(16) 0.101(2) 0.0726(12) -0.0042(14) -0.0050(11) 0.0029(12)
F1 0.124(6) 0.121(7) 0.169(8) -0.006(5) 0.037(5) -0.025(6)
F2 0.168(9) 0.140(8) 0.160(9) 0.043(7) 0.036(6) -0.015(7)
F3 0.156(7) 0.067(4) 0.213(10) -0.005(4) 0.036(8) 0.002(5)
F4 0.115(5) 0.063(3) 0.185(8) 0.016(3) -0.002(5) -0.001(4)
F5 0.126(6) 0.090(5) 0.199(10) 0.004(4) 0.033(6) 0.034(5)
F6 0.127(6) 0.110(6) 0.203(10) 0.018(5) 0.029(6) 0.062(7)
F7 0.165(9) 0.119(8) 0.283(16) -0.043(7) -0.013(11) -0.005(9)
F8 0.122(6) 0.144(8) 0.242(13) 0.031(6) 0.010(8) -0.043(9)
F9 0.161(9) 0.260(16) 0.198(12) 0.073(10) -0.034(8) 0.075(12)
F10 0.195(11) 0.288(17) 0.145(9) -0.018(11) -0.074(9) 0.044(10)
F11 0.169(10) 0.111(7) 0.296(17) -0.006(7) -0.010(11) 0.002(8)
F12 0.215(13) 0.179(12) 0.28(2) 0.003(11) 0.091(14) -0.074(14)
N5 0.116(8) 0.124(9) 0.118(8) -0.005(7) 0.007(7) 0.024(7)
C35 0.107(9) 0.154(14) 0.150(12) -0.035(9) -0.031(9) 0.085(12)
C36 0.136(13) 0.152(15) 0.20(2) -0.013(11) -0.060(13) 0.060(15)

loop_
_atom_type_symbol
_atom_type_description
_atom_type_scat_dispersion_real
_atom_type_scat_dispersion_imag
_atom_type_scat_source
C C 0.0033 0.0016 'International Tables Vol C Tables 4.2.6.8 and 6.1.1.4'
H H 0.0000 0.0000 'International Tables Vol C Tables 4.2.6.8 and 6.1.1.4'
N N 0.0061 0.0033 'International Tables Vol C Tables 4.2.6.8 and 6.1.1.4'
O O 0.0106 0.0060 'International Tables Vol C Tables 4.2.6.8 and 6.1.1.4'
F F 0.0171 0.0103 'International Tables Vol C Tables 4.2.6.8 and 6.1.1.4'
P P 0.1023 0.0942 'International Tables Vol C Tables 4.2.6.8 and 6.1.1.4'
Pd Pd -0.9988 1.0072 'International Tables Vol C Tables 4.2.6.8 and 6.1.1.4'

loop_
_geom_angle_atom_site_label_1
_geom_angle_atom_site_label_2
_geom_angle_atom_site_label_3
_geom_angle_site_symmetry_1
_geom_angle_site_symmetry_3
_geom_angle
_geom_angle_publ_flag
N1 Pd1 N2 . . 81.7(3) yes
N1 Pd1 O1 . . 92.7(2) yes
N1 Pd1 O2 . . 173.2(2) yes
N2 Pd1 O1 . . 174.3(2) yes
N2 Pd1 O2 . . 92.2(2) yes
N3 Pd2 O3 . . 92.7(2) yes
N3 Pd2 O4 . . 174.6(3) yes
N3 Pd2 N4 . . 81.9(3) yes
N4 Pd2 O3 . . 174.6(3) yes
N4 Pd2 O4 . . 93.1(3) yes
O1 Pd1 O2 . . 93.5(2) yes
O3 Pd2 O4 . . 92.3(2) yes
N1 C1 C2 . . 120.3(9) ?
N1 C1 H1A . . 119.8 ?
C2 C1 H1A . . 119.8 ?
C3 C2 C1 . . 120.4(10) ?
C3 C2 H2A . . 119.8 ?
C1 C2 H2A . . 119.8 ?
C2 C3 C4 . . 121.3(8) ?
C2 C3 H3A . . 119.4 ?
C4 C3 H3A . . 119.4 ?
C3 C4 C12 . . 115.7(8) ?
C3 C4 C5 . . 127.8(8) ?
C12 C4 C5 . . 116.6(9) ?
C6 C5 C4 . . 122.5(9) ?
C6 C5 H5A . . 118.7 ?
C4 C5 H5A . . 118.7 ?
C5 C6 C7 . . 121.0(9) ?
C5 C6 H6A . . 119.5 ?
C7 C6 H6A . . 119.5 ?
C8 C7 C11 . . 117.9(8) ?
C8 C7 C6 . . 124.0(8) ?
C11 C7 C6 . . 118.1(9) ?
C9 C8 C7 . . 118.5(7) ?
C9 C8 H8A . . 120.8 ?
C7 C8 H8A . . 120.8 ?
C8 C9 C10 . . 121.5(9) ?
C8 C9 H9A . . 119.3 ?
C10 C9 H9A . . 119.3 ?
N2 C10 C9 . . 120.6(8) ?
N2 C10 H10A . . 119.7 ?
C9 C10 H10A . . 119.7 ?
N2 C11 C12 . . 117.2(6) ?
N2 C11 C7 . . 122.2(7) ?
C12 C11 C7 . . 120.6(7) ?
N1 C12 C11 . . 116.9(6) ?
N1 C12 C4 . . 121.9(8) ?
C11 C12 C4 . . 121.2(7) ?
N3 C13 C14 . . 122.1(10) ?
N3 C13 H13A . . 119.0 ?
C14 C13 H13A . . 119.0 ?
C15 C14 C13 . . 119.7(11) ?
C15 C14 H14A . . 120.2 ?
C13 C14 H14A . . 120.2 ?
C14 C15 C16 . . 120.7(9) ?
C14 C15 H15A . . 119.6 ?
C16 C15 H15A . . 119.6 ?
C15 C16 C24 . . 116.8(9) ?
C15 C16 C17 . . 126.7(10) ?
C24 C16 C17 . . 116.5(10) ?
C18 C17 C16 . . 122.4(9) ?
C18 C17 H17A . . 118.8 ?
C16 C17 H17A . . 118.8 ?
C17 C18 C19 . . 121.4(9) ?
C17 C18 H18A . . 119.3 ?
C19 C18 H18A . . 119.3 ?
C20 C19 C23 . . 118.4(10) ?
C20 C19 C18 . . 124.9(9) ?
C23 C19 C18 . . 116.7(10) ?
C21 C20 C19 . . 119.2(9) ?
C21 C20 H20A . . 120.4 ?
C19 C20 H20A . . 120.4 ?
C20 C21 C22 . . 120.7(10) ?
C20 C21 H21A . . 119.6 ?
C22 C21 H21A . . 119.6 ?
N4 C22 C21 . . 121.5(9) ?
N4 C22 H22A . . 119.3 ?
C21 C22 H22A . . 119.3 ?
N4 C23 C19 . . 121.7(8) ?
N4 C23 C24 . . 116.5(6) ?
C19 C23 C24 . . 121.7(8) ?
N3 C24 C23 . . 116.6(7) ?
N3 C24 C16 . . 122.2(9) ?
C23 C24 C16 . . 121.2(8) ?
C26 C25 H25A . . 109.5 ?
C26 C25 H25B . . 109.5 ?
H25A C25 H25B . . 109.5 ?
C26 C25 H25C . . 109.5 ?
H25A C25 H25C . . 109.5 ?
H25B C25 H25C . . 109.5 ?
O1 C26 C27 . . 125.2(6) ?
O1 C26 C25 . . 112.9(6) ?
C27 C26 C25 . . 121.9(7) ?
C28 C27 C26 . . 124.2(6) ?
C28 C27 C32 . . 116.8(6) ?
C26 C27 C32 . . 119.0(6) ?
O2 C28 C27 . . 127.7(7) ?
O2 C28 C29 . . 111.0(7) ?
C27 C28 C29 . . 121.3(7) ?
C28 C29 H29A . . 109.5 ?
C28 C29 H29B . . 109.5 ?
H29A C29 H29B . . 109.5 ?
C28 C29 H29C . . 109.5 ?
H29A C29 H29C . . 109.5 ?
H29B C29 H29C . . 109.5 ?
C31 C30 H30A . . 109.5 ?
C31 C30 H30B . . 109.5 ?
H30A C30 H30B . . 109.5 ?
C31 C30 H30C . . 109.5 ?
H30A C30 H30C . . 109.5 ?
H30B C30 H30C . . 109.5 ?
O3 C31 C32 . . 126.2(7) ?
O3 C31 C30 . . 112.9(7) ?
C32 C31 C30 . . 120.9(7) ?
C33 C32 C31 . . 122.8(6) ?
C33 C32 C27 . . 118.9(6) ?
C31 C32 C27 . . 118.1(7) ?
O4 C33 C32 . . 125.7(7) ?
O4 C33 C34 . . 112.8(7) ?
C32 C33 C34 . . 121.5(7) ?
C33 C34 H34A . . 109.5 ?
C33 C34 H34B . . 109.5 ?
H34A C34 H34B . . 109.5 ?
C33 C34 H34C . . 109.5 ?
H34A C34 H34C . . 109.5 ?
H34B C34 H34C . . 109.5 ?
C26 O1 Pd1 . . 125.7(4) ?
C28 O2 Pd1 . . 123.0(5) ?
C31 O3 Pd2 . . 124.4(5) ?
C33 O4 Pd2 . . 124.2(5) ?
C12 N1 C1 . . 120.4(7) ?
C12 N1 Pd1 . . 112.6(5) ?
C1 N1 Pd1 . . 127.0(5) ?
C10 N2 C11 . . 119.3(7) ?
C10 N2 Pd1 . . 129.0(5) ?
C11 N2 Pd1 . . 111.6(5) ?
C13 N3 C24 . . 118.5(7) ?
C13 N3 Pd2 . . 129.2(6) ?
C24 N3 Pd2 . . 112.3(5) ?
C22 N4 C23 . . 118.4(7) ?
C22 N4 Pd2 . . 128.9(6) ?
C23 N4 Pd2 . . 112.6(5) ?
F3 P1 F3 14 . 177.4(10) ?
F3 P1 F2 14 14 90.3(6) ?
F3 P1 F2 . 14 91.6(7) ?
F3 P1 F2 14 . 91.6(7) ?
F3 P1 F2 . . 90.3(6) ?
F2 P1 F2 14 . 88.2(9) ?
F3 P1 F1 14 . 89.0(6) ?
F3 P1 F1 . . 89.1(5) ?
F2 P1 F1 14 . 90.6(6) ?
F2 P1 F1 . . 178.6(7) ?
F3 P1 F1 14 14 89.1(5) ?
F3 P1 F1 . 14 89.0(6) ?
F2 P1 F1 14 14 178.6(7) ?
F2 P1 F1 . 14 90.6(6) ?
F1 P1 F1 . 14 90.6(9) ?
F6 P2 F6 . 14 93.9(10) ?
F6 P2 F4 . 14 89.9(5) ?
F6 P2 F4 14 14 89.2(5) ?
F6 P2 F4 . . 89.2(5) ?
F6 P2 F4 14 . 89.9(5) ?
F4 P2 F4 14 . 178.7(8) ?
F6 P2 F5 . 14 86.7(6) ?
F6 P2 F5 14 14 179.2(6) ?
F4 P2 F5 14 14 90.3(5) ?
F4 P2 F5 . 14 90.6(5) ?
F6 P2 F5 . . 179.2(6) ?
F6 P2 F5 14 . 86.7(6) ?
F4 P2 F5 14 . 90.6(5) ?
F4 P2 F5 . . 90.3(5) ?
F5 P2 F5 14 . 92.8(9) ?
F9 P3 F12 . . 86.3(10) ?
F9 P3 F10 . . 177.3(10) ?
F12 P3 F10 . . 93.4(10) ?
F9 P3 F7 . . 94.5(10) ?
F12 P3 F7 . . 90.6(9) ?
F10 P3 F7 . . 88.1(10) ?
F9 P3 F8 . . 92.2(8) ?
F12 P3 F8 . . 173.4(8) ?
F10 P3 F8 . . 87.8(8) ?
F7 P3 F8 . . 95.9(8) ?
F9 P3 F11 . . 90.4(9) ?
F12 P3 F11 . . 92.8(8) ?
F10 P3 F11 . . 87.0(8) ?
F7 P3 F11 . . 174.2(8) ?
F8 P3 F11 . . 80.8(7) ?
N5 C35 C36 . . 174.1(16) ?
C35 C36 H36A . . 109.5 ?
C35 C36 H36B . . 109.5 ?
H36A C36 H36B . . 109.5 ?
C35 C36 H36C . . 109.5 ?
H36A C36 H36C . . 109.5 ?
H36B C36 H36C . . 109.5 ?

loop_
_geom_bond_atom_site_label_1
_geom_bond_atom_site_label_2
_geom_bond_site_symmetry_2
_geom_bond_distance
_geom_bond_publ_flag
Pd1 N1 . 2.010(6) yes
Pd1 N2 . 2.013(6) yes
Pd2 N3 . 2.023(6) yes
Pd2 N4 . 1.993(6) yes
Pd1 O1 . 1.962(5) yes
Pd1 O2 . 1.966(5) yes
Pd2 O3 . 1.959(5) yes
Pd2 O4 . 1.975(5) yes
C1 N1 . 1.345(11) ?
C1 C2 . 1.383(11) ?
C1 H1A . 0.9300 ?
C2 C3 . 1.341(17) ?
C2 H2A . 0.9300 ?
C3 C4 . 1.409(16) ?
C3 H3A . 0.9300 ?
C4 C12 . 1.419(10) ?
C4 C5 . 1.442(15) ?
C5 C6 . 1.336(18) ?
C5 H5A . 0.9300 ?
C6 C7 . 1.438(14) ?
C6 H6A . 0.9300 ?
C7 C8 . 1.383(14) ?
C7 C11 . 1.406(10) ?
C8 C9 . 1.374(14) ?
C8 H8A . 0.9300 ?
C9 C10 . 1.387(12) ?
C9 H9A . 0.9300 ?
C10 N2 . 1.324(11) ?
C10 H10A . 0.9300 ?
C11 N2 . 1.360(9) ?
C11 C12 . 1.401(11) ?
C12 N1 . 1.342(9) ?
C13 N3 . 1.291(12) ?
C13 C14 . 1.430(13) ?
C13 H13A . 0.9300 ?
C14 C15 . 1.319(18) ?
C14 H14A . 0.9300 ?
C15 C16 . 1.387(17) ?
C15 H15A . 0.9300 ?
C16 C24 . 1.415(11) ?
C16 C17 . 1.423(15) ?
C17 C18 . 1.349(17) ?
C17 H17A . 0.9300 ?
C18 C19 . 1.449(15) ?
C18 H18A . 0.9300 ?
C19 C20 . 1.387(16) ?
C19 C23 . 1.387(11) ?
C20 C21 . 1.370(16) ?
C20 H20A . 0.9300 ?
C21 C22 . 1.376(14) ?
C21 H21A . 0.9300 ?
C22 N4 . 1.338(12) ?
C22 H22A . 0.9300 ?
C23 N4 . 1.383(10) ?
C23 C24 . 1.404(12) ?
C24 N3 . 1.366(10) ?
C25 C26 . 1.506(10) ?
C25 H25A . 0.9600 ?
C25 H25B . 0.9600 ?
C25 H25C . 0.9600 ?
C26 O1 . 1.275(9) ?
C26 C27 . 1.411(9) ?
C27 C28 . 1.391(10) ?
C27 C32 . 1.501(9) ?
C28 O2 . 1.287(9) ?
C28 C29 . 1.513(10) ?
C29 H29A . 0.9600 ?
C29 H29B . 0.9600 ?
C29 H29C . 0.9600 ?
C30 C31 . 1.506(11) ?
C30 H30A . 0.9600 ?
C30 H30B . 0.9600 ?
C30 H30C . 0.9600 ?
C31 O3 . 1.278(9) ?
C31 C32 . 1.420(10) ?
C32 C33 . 1.413(11) ?
C33 O4 . 1.283(9) ?
C33 C34 . 1.486(11) ?
C34 H34A . 0.9600 ?
C34 H34B . 0.9600 ?
C34 H34C . 0.9600 ?
P1 F3 14 1.549(8) ?
P1 F3 . 1.549(8) ?
P1 F2 14 1.556(10) ?
P1 F2 . 1.556(10) ?
P1 F1 . 1.569(9) ?
P1 F1 14 1.569(9) ?
P2 F6 . 1.548(10) ?
P2 F6 14 1.548(10) ?
P2 F4 14 1.568(6) ?
P2 F4 . 1.568(6) ?
P2 F5 14 1.572(9) ?
P2 F5 . 1.572(9) ?
P3 F9 . 1.490(13) ?
P3 F12 . 1.533(13) ?
P3 F10 . 1.539(11) ?
P3 F7 . 1.545(11) ?
P3 F8 . 1.575(11) ?
P3 F11 . 1.577(12) ?
N5 C35 . 1.11(2) ?
C35 C36 . 1.51(3) ?
C36 H36A . 0.9600 ?
C36 H36B . 0.9600 ?
C36 H36C . 0.9600 ?

loop_
_geom_hbond_atom_site_label_D
_geom_hbond_atom_site_label_H
_geom_hbond_atom_site_label_A
_geom_hbond_site_symmetry_A
_geom_hbond_distance_DH
_geom_hbond_distance_HA
_geom_hbond_distance_DA
_geom_hbond_angle_DHA
C3 H3A F5 8_544 0.93 2.47 3.380(12) 165.8
C8 H8A F9 16_445 0.93 2.20 3.102(13) 163.0
C15 H15A F3 15_455 0.93 2.48 3.031(14) 117.8
C20 H20A F10 15_454 0.93 2.45 3.162(16) 133.0
C22 H22A N5 6_554 0.93 2.56 3.375(15) 145.8

loop_
_geom_torsion_atom_site_label_1
_geom_torsion_atom_site_label_2
_geom_torsion_atom_site_label_3
_geom_torsion_atom_site_label_4
_geom_torsion
N1 C1 C2 C3 1.0(14)
C1 C2 C3 C4 -1.2(14)
C2 C3 C4 C12 1.1(11)
C2 C3 C4 C5 -179.5(8)
C3 C4 C5 C6 -179.7(8)
C12 C4 C5 C6 -0.2(10)
C4 C5 C6 C7 0.0(12)
C5 C6 C7 C8 -179.0(7)
C5 C6 C7 C11 0.0(10)
C11 C7 C8 C9 1.2(9)
C6 C7 C8 C9 -179.8(7)
C7 C8 C9 C10 -0.7(11)
C8 C9 C10 N2 0.5(12)
C8 C7 C11 N2 -1.6(8)
C6 C7 C11 N2 179.3(5)
C8 C7 C11 C12 179.3(5)
C6 C7 C11 C12 0.2(8)
N2 C11 C12 N1 1.1(7)
C7 C11 C12 N1 -179.8(5)
N2 C11 C12 C4 -179.7(5)
C7 C11 C12 C4 -0.5(8)
C3 C4 C12 N1 -0.7(9)
C5 C4 C12 N1 179.8(6)
C3 C4 C12 C11 180.0(6)
C5 C4 C12 C11 0.5(8)
N3 C13 C14 C15 -0.1(15)
C13 C14 C15 C16 0.3(16)
C14 C15 C16 C24 0.2(13)
C14 C15 C16 C17 179.3(9)
C15 C16 C17 C18 -179.4(8)
C24 C16 C17 C18 -0.3(12)
C16 C17 C18 C19 -0.8(13)
C17 C18 C19 C20 -178.0(8)
C17 C18 C19 C23 0.2(11)
C23 C19 C20 C21 1.6(11)
C18 C19 C20 C21 179.8(7)
C19 C20 C21 C22 0.1(12)
C20 C21 C22 N4 -1.3(11)
C20 C19 C23 N4 -2.1(10)
C18 C19 C23 N4 179.6(6)
C20 C19 C23 C24 179.8(6)
C18 C19 C23 C24 1.5(9)
N4 C23 C24 N3 1.2(8)
C19 C23 C24 N3 179.3(6)
N4 C23 C24 C16 179.2(6)
C19 C23 C24 C16 -2.7(9)
C15 C16 C24 N3 -1.0(10)
C17 C16 C24 N3 179.9(6)
C15 C16 C24 C23 -178.8(7)
C17 C16 C24 C23 2.0(10)
O1 C26 C27 C28 3.9(13)
C25 C26 C27 C28 -175.8(9)
O1 C26 C27 C32 -176.2(7)
C25 C26 C27 C32 4.2(12)
C26 C27 C28 O2 3.9(14)
C32 C27 C28 O2 -176.0(8)
C26 C27 C28 C29 -178.8(9)
C32 C27 C28 C29 1.2(12)
O3 C31 C32 C33 12.4(12)
C30 C31 C32 C33 -166.7(8)
O3 C31 C32 C27 -171.1(7)
C30 C31 C32 C27 9.7(11)
C28 C27 C32 C33 -97.9(9)
C26 C27 C32 C33 82.2(9)
C28 C27 C32 C31 85.6(9)
C26 C27 C32 C31 -94.4(9)
C31 C32 C33 O4 -11.7(12)
C27 C32 C33 O4 171.9(7)
C31 C32 C33 C34 169.5(8)
C27 C32 C33 C34 -6.9(11)
C27 C26 O1 Pd1 -3.6(11)
C25 C26 O1 Pd1 176.1(6)
O2 Pd1 O1 C26 -1.6(6)
N1 Pd1 O1 C26 175.6(6)
C27 C28 O2 Pd1 -10.2(12)
C29 C28 O2 Pd1 172.3(7)
O1 Pd1 O2 C28 7.9(7)
N2 Pd1 O2 C28 -172.3(6)
C32 C31 O3 Pd2 6.5(10)
C30 C31 O3 Pd2 -174.3(6)
O4 Pd2 O3 C31 -18.3(6)
N3 Pd2 O3 C31 159.5(6)
C32 C33 O4 Pd2 -7.7(11)
C34 C33 O4 Pd2 171.2(6)
O3 Pd2 O4 C33 18.9(6)
N4 Pd2 O4 C33 -161.0(6)
C11 C12 N1 C1 179.9(6)
C4 C12 N1 C1 0.6(9)
C11 C12 N1 Pd1 -2.4(6)
C4 C12 N1 Pd1 178.3(4)
C2 C1 N1 C12 -0.7(11)
C2 C1 N1 Pd1 -178.0(6)
O1 Pd1 N1 C12 -178.3(4)
N2 Pd1 N1 C12 2.2(4)
O1 Pd1 N1 C1 -0.8(6)
N2 Pd1 N1 C1 179.7(6)
C9 C10 N2 C11 -0.8(10)
C9 C10 N2 Pd1 178.8(5)
C12 C11 N2 C10 -179.5(5)
C7 C11 N2 C10 1.4(8)
C12 C11 N2 Pd1 0.9(6)
C7 C11 N2 Pd1 -178.3(4)
O2 Pd1 N2 C10 -4.2(6)
N1 Pd1 N2 C10 178.7(6)
O2 Pd1 N2 C11 175.5(4)
N1 Pd1 N2 C11 -1.6(4)
C14 C13 N3 C24 -0.6(12)
C14 C13 N3 Pd2 -178.6(7)
C23 C24 N3 C13 179.1(6)
C16 C24 N3 C13 1.2(10)
C23 C24 N3 Pd2 -2.6(7)
C16 C24 N3 Pd2 179.4(5)
O3 Pd2 N3 C13 0.2(7)
N4 Pd2 N3 C13 -179.6(7)
O3 Pd2 N3 C24 -177.8(4)
N4 Pd2 N3 C24 2.3(4)
C21 C22 N4 C23 0.8(9)
C21 C22 N4 Pd2 178.7(5)
C19 C23 N4 C22 0.9(9)
C24 C23 N4 C22 179.0(5)
C19 C23 N4 Pd2 -177.3(5)
C24 C23 N4 Pd2 0.9(6)
O4 Pd2 N4 C22 -1.8(6)
N3 Pd2 N4 C22 -179.7(6)
O4 Pd2 N4 C23 176.1(4)
N3 Pd2 N4 C23 -1.7(4)
